data_4111226
loop_
_publ_author_name
'Pascal Ouli\'e'
'C\'edric Boulho'
'Laure Vendier'
'Yannick Coppel'
'Michel Etienne'

_publ_contact_author
;
Michel Etienne
;
_publ_contact_author_address
;
Laboratoire de Chimie de Coordination
205 Route de Narbonne
31077 Toulouse Cedex 04
;
_publ_contact_author_email etienne@lcc-toulouse.fr
_publ_section_title
;
 C-H Bond Activation of Arenes by a Transient \h2-Cyclopropene Niobium
 Complex
;
_journal_name_full 'Journal of the American Chemical Society'
_journal_page_first 15962
_journal_page_last 15963
_journal_paper_doi 10.1021/ja066985n
_journal_volume 128
_journal_year 2006
_chemical_compound_source 'synthesis as described'
_chemical_formula_moiety 'C33 H42 B1 N6 Nb'
_chemical_formula_sum 'C33 H42 B N6 Nb'
_chemical_formula_weight 626.45
_chemical_name_systematic
;
 ?
;
_space_group_IT_number 14
_symmetry_cell_setting monoclinic
_symmetry_Int_Tables_number 14
_symmetry_space_group_name_Hall '-P 2yn'
_symmetry_space_group_name_H-M 'P 1 21/n 1'
_atom_sites_solution_hydrogens geom
_atom_sites_solution_primary direct
_atom_sites_solution_secondary difmap
_cell_angle_alpha 90
_cell_angle_beta 97.966(6)
_cell_angle_gamma 90
_cell_formula_units_Z 4
_cell_length_a 11.5725(9)
_cell_length_b 18.7234(15)
_cell_length_c 15.1039(12)
_cell_measurement_reflns_used 3351
_cell_measurement_temperature 180
_cell_measurement_theta_max 32.17
_cell_measurement_theta_min 2.55
_cell_measurement_wavelength 0.71073
_cell_volume 3241.1(4)
_computing_cell_refinement 'CrysAlis RED, Oxford Diffraction Ltd.'
_computing_data_collection 'CrysAlis CCD, Oxford Diffraction Ltd.'
_computing_data_reduction 'CrysAlis RED, Oxford Diffraction Ltd.'
_computing_molecular_graphics 'Ortep-3 for Windows (Farrugia, 1997)'
_computing_publication_material 'WinGX publication routines (Farrugia, 1999)'
_computing_structure_refinement 'SHELXL-97 (Sheldrick, 1997)'
_computing_structure_solution 'SHELXS-97 (Sheldrick, 1997)'
_diffrn_ambient_temperature 180
_diffrn_measured_fraction_theta_full 0.998
_diffrn_measured_fraction_theta_max 0.998
_diffrn_measurement_device_type 'Oxford-Diffraction XCALIBUR'
_diffrn_measurement_method \w-\f
_diffrn_radiation_monochromator graphite
_diffrn_radiation_source 'fine-focus sealed tube'
_diffrn_radiation_type MoK\a
_diffrn_radiation_wavelength 0.71073
_diffrn_reflns_av_R_equivalents 0.0618
_diffrn_reflns_av_unetI/netI 0.0909
_diffrn_reflns_limit_h_max 14
_diffrn_reflns_limit_h_min -14
_diffrn_reflns_limit_k_max 19
_diffrn_reflns_limit_k_min -23
_diffrn_reflns_limit_l_max 18
_diffrn_reflns_limit_l_min -18
_diffrn_reflns_number 24339
_diffrn_reflns_theta_full 26.31
_diffrn_reflns_theta_max 26.31
_diffrn_reflns_theta_min 2.56
_diffrn_standards_decay_% 0
_diffrn_standards_interval_count 0
_diffrn_standards_interval_time 0
_diffrn_standards_number 0
_exptl_absorpt_coefficient_mu 0.402
_exptl_absorpt_correction_T_max 0.938
_exptl_absorpt_correction_T_min 0.885
_exptl_absorpt_correction_type refdelf
_exptl_absorpt_process_details
;
        (See: Walker, N. & Stuart, D. (1983) Acta Cryst. A39, 158-166)
;
_exptl_crystal_colour orange
_exptl_crystal_density_diffrn 1.284
_exptl_crystal_description parallelepiped
_exptl_crystal_F_000 1312
_exptl_crystal_size_max 0.3
_exptl_crystal_size_mid 0.15
_exptl_crystal_size_min 0.15
_refine_diff_density_max 0.86
_refine_diff_density_min -0.784
_refine_diff_density_rms 0.12
_refine_ls_extinction_method none
_refine_ls_goodness_of_fit_ref 0.965
_refine_ls_hydrogen_treatment constr
_refine_ls_matrix_type full
_refine_ls_number_parameters 373
_refine_ls_number_reflns 6622
_refine_ls_number_restraints 0
_refine_ls_restrained_S_all 0.965
_refine_ls_R_factor_all 0.1016
_refine_ls_R_factor_gt 0.0511
_refine_ls_shift/su_max 0.001
_refine_ls_shift/su_mean 0
_refine_ls_structure_factor_coef Fsqd
_refine_ls_weighting_details 'calc w=1/[\s^2^(Fo^2^)+(0.0734P)^2^+0.0000P] where P=(Fo^2^+2Fc^2^)/3'
_refine_ls_weighting_scheme calc
_refine_ls_wR_factor_gt 0.1262
_refine_ls_wR_factor_ref 0.1491
_reflns_number_gt 3913
_reflns_number_total 6622
_reflns_threshold_expression >2\s(I)
_cod_data_source_file ja066985nsi20060928_123022.cif
_cod_data_source_block global
_cod_database_code 4111226

loop_
_symmetry_equiv_pos_as_xyz
'x, y, z'
'-x+1/2, y+1/2, -z+1/2'
'-x, -y, -z'
'x-1/2, -y-1/2, z-1/2'

loop_
_atom_site_label
_atom_site_type_symbol
_atom_site_fract_x
_atom_site_fract_y
_atom_site_fract_z
_atom_site_U_iso_or_equiv
_atom_site_adp_type
_atom_site_occupancy
_atom_site_symmetry_multiplicity
_atom_site_calc_flag
_atom_site_refinement_flags
Nb1 Nb 0.58762(4) 0.15080(2) 0.30419(3) 0.03578(15) Uani 1 1 d .
N6 N 0.7680(3) 0.27962(18) 0.3737(2) 0.0343(9) Uani 1 1 d .
N5 N 0.7645(3) 0.21156(19) 0.3362(2) 0.0360(9) Uani 1 1 d .
N4 N 0.6045(3) 0.26795(18) 0.4657(2) 0.0342(8) Uani 1 1 d .
N1 N 0.5255(3) 0.26633(19) 0.2659(2) 0.0361(9) Uani 1 1 d .
N2 N 0.5669(3) 0.32490(19) 0.3151(2) 0.0341(9) Uani 1 1 d .
N3 N 0.5730(3) 0.19797(19) 0.4438(2) 0.0380(9) Uani 1 1 d .
C24 C 0.5776(4) 0.2845(3) 0.5475(3) 0.0412(11) Uani 1 1 d .
C33 C 0.9472(4) 0.2531(3) 0.3502(3) 0.0460(12) Uani 1 1 d .
H33 H 1.0271 0.2554 0.3484 0.055 Uiso 1 1 calc R
C23 C 0.5310(4) 0.2236(3) 0.5802(3) 0.0505(13) Uani 1 1 d .
H23 H 0.5053 0.2187 0.6356 0.061 Uiso 1 1 calc R
C41 C 0.6355(4) 0.1499(2) 0.1666(3) 0.0406(11) Uani 1 1 d .
C34 C 0.8788(4) 0.3052(2) 0.3821(3) 0.0412(11) Uani 1 1 d .
C22 C 0.5297(4) 0.1705(3) 0.5144(3) 0.0456(12) Uani 1 1 d .
C13 C 0.4326(4) 0.3641(3) 0.2092(3) 0.0474(13) Uani 1 1 d .
H13 H 0.382 0.3939 0.1728 0.057 Uiso 1 1 calc R
C54 C 0.8324(5) -0.0530(3) 0.4503(4) 0.0728(12) Uani 1 1 d .
C32 C 0.8737(4) 0.1967(2) 0.3217(3) 0.0408(11) Uani 1 1 d .
C51 C 0.6867(4) 0.0612(3) 0.3760(3) 0.0466(12) Uani 1 1 d .
C46 C 0.6837(4) 0.2084(3) 0.1279(3) 0.0526(13) Uani 1 1 d .
H46 H 0.6815 0.2529 0.1552 0.063 Uiso 1 1 calc R
C3 C 0.2982(4) 0.1574(3) 0.3253(4) 0.0694(17) Uani 1 1 d .
H3A H 0.2413 0.1199 0.3149 0.104 Uiso 1 1 calc R
H3B H 0.2724 0.198 0.2891 0.104 Uiso 1 1 calc R
H3C H 0.3078 0.1707 0.3872 0.104 Uiso 1 1 calc R
C55 C 0.7658(4) -0.0608(3) 0.3685(4) 0.0573(14) Uani 1 1 d .
H55 H 0.7679 -0.1032 0.3366 0.069 Uiso 1 1 calc R
C56 C 0.6947(4) -0.0043(3) 0.3337(3) 0.0503(13) Uani 1 1 d .
H56 H 0.6496 -0.011 0.2784 0.06 Uiso 1 1 calc R
C14 C 0.5108(4) 0.3843(2) 0.2818(3) 0.0452(12) Uani 1 1 d .
C45 C 0.7349(5) 0.2028(3) 0.0500(4) 0.0625(15) Uani 1 1 d .
H45 H 0.765 0.2435 0.0262 0.075 Uiso 1 1 calc R
C35 C 0.9127(4) 0.3764(3) 0.4218(4) 0.0600(15) Uani 1 1 d .
H35A H 0.8729 0.4133 0.3854 0.09 Uiso 1 1 calc R
H35B H 0.9954 0.3827 0.4247 0.09 Uiso 1 1 calc R
H35C H 0.8915 0.379 0.481 0.09 Uiso 1 1 calc R
C42 C 0.6424(4) 0.0849(3) 0.1195(3) 0.0490(13) Uani 1 1 d .
H42 H 0.6102 0.0441 0.1411 0.059 Uiso 1 1 calc R
C31 C 0.9069(4) 0.1281(3) 0.2823(3) 0.0567(14) Uani 1 1 d .
H31A H 0.8799 0.0889 0.315 0.085 Uiso 1 1 calc R
H31B H 0.9902 0.1256 0.2855 0.085 Uiso 1 1 calc R
H31C H 0.8719 0.1254 0.2209 0.085 Uiso 1 1 calc R
C11 C 0.3816(5) 0.2448(3) 0.1279(3) 0.0567(14) Uani 1 1 d .
H11A H 0.4285 0.2404 0.0805 0.085 Uiso 1 1 calc R
H11B H 0.308 0.266 0.1051 0.085 Uiso 1 1 calc R
H11C H 0.3688 0.1983 0.1516 0.085 Uiso 1 1 calc R
C21 C 0.4878(5) 0.0954(3) 0.5175(4) 0.0660(16) Uani 1 1 d .
H21A H 0.4058 0.0954 0.5216 0.099 Uiso 1 1 d .
H21B H 0.5289 0.0719 0.5692 0.099 Uiso 1 1 d .
H21C H 0.502 0.0707 0.4646 0.099 Uiso 1 1 d .
C52 C 0.7575(5) 0.0664(3) 0.4587(4) 0.0622(15) Uani 1 1 d .
H52 H 0.7572 0.1088 0.4906 0.075 Uiso 1 1 calc R
C12 C 0.4438(4) 0.2912(3) 0.2009(3) 0.0427(12) Uani 1 1 d .
C2 C 0.4556(4) 0.0775(3) 0.2638(3) 0.0492(13) Uani 1 1 d .
C25 C 0.5934(5) 0.3568(3) 0.5877(3) 0.0611(15) Uani 1 1 d .
H25A H 0.6699 0.3742 0.5816 0.092 Uiso 1 1 calc R
H25B H 0.5846 0.3543 0.6499 0.092 Uiso 1 1 calc R
H25C H 0.5358 0.3886 0.5575 0.092 Uiso 1 1 calc R
C43 C 0.6950(5) 0.0792(3) 0.0425(3) 0.0585(15) Uani 1 1 d .
H43 H 0.6986 0.0352 0.0144 0.07 Uiso 1 1 calc R
B1 B 0.6591(5) 0.3152(3) 0.3984(3) 0.0361(12) Uani 1 1 d .
H1 H 0.6795 0.3619 0.4254 0.043 Uiso 1 1 calc R
C44 C 0.7416(4) 0.1386(3) 0.0080(3) 0.0577(15) Uani 1 1 d .
C15 C 0.5362(5) 0.4568(2) 0.3198(4) 0.0619(15) Uani 1 1 d .
H15A H 0.5282 0.4565 0.3823 0.093 Uiso 1 1 calc R
H15B H 0.4823 0.4905 0.2891 0.093 Uiso 1 1 calc R
H15C H 0.6144 0.4702 0.3127 0.093 Uiso 1 1 calc R
C53 C 0.8288(5) 0.0103(3) 0.4955(4) 0.0692(17) Uani 1 1 d .
H53 H 0.874 0.0161 0.551 0.083 Uiso 1 1 calc R
C4 C 0.4044(5) 0.0097(3) 0.2224(5) 0.089(2) Uani 1 1 d .
H4A H 0.3274 0.0031 0.2379 0.134 Uiso 1 1 calc R
H4B H 0.4528 -0.0299 0.2442 0.134 Uiso 1 1 calc R
H4C H 0.4002 0.0126 0.1586 0.134 Uiso 1 1 calc R
C1 C 0.4119(4) 0.1317(3) 0.3014(3) 0.0441(12) Uani 1 1 d .
C47 C 0.7954(6) 0.1319(4) -0.0788(4) 0.097(2) Uani 1 1 d .
H47A H 0.7361 0.1394 -0.129 0.145 Uiso 1 1 calc R
H47B H 0.828 0.085 -0.0824 0.145 Uiso 1 1 calc R
H47C H 0.8557 0.167 -0.0794 0.145 Uiso 1 1 calc R
C57 C 0.9106(5) -0.1164(3) 0.4918(4) 0.0728(12) Uani 1 1 d .
H57A H 0.9863 -0.0986 0.5158 0.109 Uiso 1 1 calc R
H57B H 0.9186 -0.1511 0.4462 0.109 Uiso 1 1 calc R
H57C H 0.8748 -0.1383 0.5386 0.109 Uiso 1 1 calc R

loop_
_atom_site_aniso_label
_atom_site_aniso_U_11
_atom_site_aniso_U_22
_atom_site_aniso_U_33
_atom_site_aniso_U_23
_atom_site_aniso_U_13
_atom_site_aniso_U_12
Nb1 0.0362(2) 0.0362(3) 0.0360(2) -0.0037(2) 0.00874(17) -0.0043(2)
N6 0.034(2) 0.034(2) 0.034(2) 0.0013(16) 0.0019(17) -0.0063(17)
N5 0.031(2) 0.041(2) 0.038(2) -0.0024(17) 0.0107(17) -0.0032(17)
N4 0.032(2) 0.041(2) 0.031(2) -0.0042(16) 0.0069(16) 0.0019(17)
N1 0.035(2) 0.038(2) 0.035(2) -0.0025(17) 0.0056(17) -0.0011(18)
N2 0.040(2) 0.031(2) 0.032(2) 0.0003(16) 0.0051(17) -0.0005(17)
N3 0.039(2) 0.039(2) 0.038(2) 0.0011(17) 0.0133(17) -0.0009(18)
C24 0.031(3) 0.062(3) 0.030(3) -0.004(2) 0.004(2) 0.007(2)
C33 0.033(3) 0.057(3) 0.049(3) 0.009(2) 0.008(2) -0.002(2)
C23 0.044(3) 0.074(4) 0.036(3) 0.002(3) 0.014(2) 0.005(3)
C41 0.034(2) 0.048(3) 0.039(3) -0.003(2) 0.000(2) 0.006(2)
C34 0.040(3) 0.044(3) 0.039(3) 0.015(2) -0.001(2) -0.010(2)
C22 0.044(3) 0.058(3) 0.037(3) 0.006(2) 0.014(2) -0.004(2)
C13 0.046(3) 0.049(3) 0.044(3) 0.010(2) -0.003(2) 0.011(2)
C54 0.059(3) 0.079(3) 0.083(3) 0.017(3) 0.017(2) 0.006(2)
C32 0.036(3) 0.045(3) 0.043(3) 0.004(2) 0.009(2) 0.001(2)
C51 0.041(3) 0.055(3) 0.045(3) 0.009(2) 0.010(2) -0.002(2)
C46 0.051(3) 0.056(3) 0.054(3) -0.004(3) 0.015(3) 0.001(3)
C3 0.045(3) 0.094(5) 0.072(4) -0.014(3) 0.016(3) -0.004(3)
C55 0.052(3) 0.050(3) 0.071(4) 0.009(3) 0.015(3) -0.004(3)
C56 0.047(3) 0.052(3) 0.050(3) 0.012(3) 0.003(3) -0.003(3)
C14 0.055(3) 0.038(3) 0.043(3) 0.004(2) 0.010(3) 0.003(3)
C45 0.055(4) 0.082(4) 0.052(3) 0.016(3) 0.017(3) -0.003(3)
C35 0.047(3) 0.054(3) 0.075(4) 0.006(3) -0.004(3) -0.018(3)
C42 0.050(3) 0.054(3) 0.042(3) -0.003(2) 0.002(2) 0.011(3)
C31 0.039(3) 0.073(4) 0.062(3) -0.007(3) 0.018(3) 0.005(3)
C11 0.053(3) 0.062(4) 0.052(3) -0.008(3) -0.006(3) -0.001(3)
C21 0.075(4) 0.067(4) 0.061(4) 0.020(3) 0.027(3) -0.015(3)
C52 0.065(4) 0.060(4) 0.063(4) -0.001(3) 0.014(3) 0.012(3)
C12 0.040(3) 0.052(3) 0.036(3) 0.002(2) 0.002(2) 0.002(2)
C2 0.042(3) 0.050(3) 0.055(3) -0.005(3) 0.005(2) -0.007(2)
C25 0.063(4) 0.076(4) 0.045(3) -0.021(3) 0.011(3) 0.000(3)
C43 0.065(4) 0.068(4) 0.041(3) -0.010(3) 0.007(3) 0.020(3)
B1 0.044(3) 0.031(3) 0.033(3) -0.003(2) 0.003(2) -0.009(2)
C44 0.040(3) 0.096(5) 0.039(3) -0.006(3) 0.011(2) 0.016(3)
C15 0.074(4) 0.038(3) 0.072(4) 0.006(3) 0.003(3) 0.004(3)
C53 0.054(4) 0.096(5) 0.056(4) 0.009(3) 0.002(3) 0.015(3)
C4 0.058(4) 0.071(4) 0.137(6) -0.044(4) 0.011(4) -0.016(3)
C1 0.037(3) 0.051(3) 0.045(3) -0.005(2) 0.007(2) -0.011(2)
C47 0.097(5) 0.133(6) 0.067(4) -0.012(4) 0.033(4) -0.008(5)
C57 0.059(3) 0.079(3) 0.083(3) 0.017(3) 0.017(2) 0.006(2)

loop_
_atom_type_symbol
_atom_type_description
_atom_type_scat_dispersion_real
_atom_type_scat_dispersion_imag
_atom_type_scat_source
C C 0.0033 0.0016 'International Tables Vol C Tables 4.2.6.8 and 6.1.1.4'
H H 0 0 'International Tables Vol C Tables 4.2.6.8 and 6.1.1.4'
N N 0.0061 0.0033 'International Tables Vol C Tables 4.2.6.8 and 6.1.1.4'
Nb Nb -2.0727 0.6215 'International Tables Vol C Tables 4.2.6.8 and 6.1.1.4'
B B 0.0013 0.0007 'International Tables Vol C Tables 4.2.6.8 and 6.1.1.4'

loop_
_geom_angle_atom_site_label_1
_geom_angle_atom_site_label_2
_geom_angle_atom_site_label_3
_geom_angle
C1 Nb1 C2 36.55(17)
C1 Nb1 C41 110.63(17)
C2 Nb1 C41 89.35(18)
C1 Nb1 C51 108.62(18)
C2 Nb1 C51 87.31(19)
C41 Nb1 C51 105.71(17)
C1 Nb1 N3 83.61(16)
C2 Nb1 N3 112.06(16)
C41 Nb1 N3 156.03(15)
C51 Nb1 N3 86.66(15)
C1 Nb1 N1 83.47(16)
C2 Nb1 N1 110.57(17)
C41 Nb1 N1 83.30(14)
C51 Nb1 N1 160.35(16)
N3 Nb1 N1 79.20(12)
C1 Nb1 N5 157.59(16)
C2 Nb1 N5 165.82(17)
C41 Nb1 N5 82.68(14)
C51 Nb1 N5 83.62(15)
N3 Nb1 N5 78.33(12)
N1 Nb1 N5 80.23(12)
C34 N6 N5 109.5(4)
C34 N6 B1 128.9(4)
N5 N6 B1 121.5(3)
C32 N5 N6 106.3(3)
C32 N5 Nb1 133.2(3)
N6 N5 Nb1 120.4(2)
C24 N4 N3 110.4(3)
C24 N4 B1 129.6(4)
N3 N4 B1 120.0(3)
C12 N1 N2 105.9(4)
C12 N1 Nb1 131.6(3)
N2 N1 Nb1 122.4(3)
C14 N2 N1 110.1(3)
C14 N2 B1 130.0(4)
N1 N2 B1 119.8(3)
C22 N3 N4 106.7(3)
C22 N3 Nb1 131.3(3)
N4 N3 Nb1 121.9(2)
N4 C24 C23 106.8(4)
N4 C24 C25 123.5(4)
C23 C24 C25 129.6(4)
C34 C33 C32 106.8(4)
C24 C23 C22 107.2(4)
C46 C41 C42 114.2(4)
C46 C41 Nb1 123.4(3)
C42 C41 Nb1 121.0(3)
N6 C34 C33 107.3(4)
N6 C34 C35 123.0(4)
C33 C34 C35 129.7(4)
N3 C22 C23 108.9(4)
N3 C22 C21 123.0(4)
C23 C22 C21 128.1(4)
C14 C13 C12 106.5(4)
C55 C54 C53 119.3(6)
C55 C54 C57 120.0(6)
C53 C54 C57 120.7(6)
N5 C32 C33 110.1(4)
N5 C32 C31 123.0(4)
C33 C32 C31 126.9(4)
C56 C51 C52 113.8(5)
C56 C51 Nb1 120.2(4)
C52 C51 Nb1 125.5(4)
C45 C46 C41 122.4(5)
C54 C55 C56 119.1(5)
C51 C56 C55 124.6(5)
N2 C14 C13 107.5(4)
N2 C14 C15 123.3(4)
C13 C14 C15 129.2(5)
C44 C45 C46 121.2(5)
C43 C42 C41 123.3(5)
C51 C52 C53 122.8(5)
N1 C12 C13 110.0(4)
N1 C12 C11 123.3(4)
C13 C12 C11 126.6(4)
C1 C2 C4 133.5(5)
C1 C2 Nb1 70.8(3)
C4 C2 Nb1 155.8(4)
C44 C43 C42 119.7(5)
N6 B1 N2 110.8(4)
N6 B1 N4 109.9(4)
N2 B1 N4 107.7(4)
C45 C44 C43 119.1(5)
C45 C44 C47 121.8(6)
C43 C44 C47 119.1(5)
C54 C53 C52 120.4(6)
C2 C1 C3 140.1(5)
C2 C1 Nb1 72.7(3)
C3 C1 Nb1 147.2(4)

loop_
_geom_bond_atom_site_label_1
_geom_bond_atom_site_label_2
_geom_bond_distance
Nb1 C1 2.059(4)
Nb1 C2 2.082(5)
Nb1 C41 2.223(4)
Nb1 C51 2.228(5)
Nb1 N3 2.313(3)
Nb1 N1 2.327(4)
Nb1 N5 2.333(3)
N6 C34 1.358(5)
N6 N5 1.393(5)
N6 B1 1.517(6)
N5 C32 1.342(5)
N4 C24 1.351(5)
N4 N3 1.388(5)
N4 B1 1.546(6)
N1 C12 1.347(5)
N1 N2 1.373(5)
N2 C14 1.349(5)
N2 B1 1.544(6)
N3 C22 1.342(5)
C24 C23 1.382(7)
C24 C25 1.485(6)
C33 C34 1.384(6)
C33 C32 1.385(6)
C23 C22 1.405(6)
C41 C46 1.395(6)
C41 C42 1.417(6)
C34 C35 1.493(6)
C22 C21 1.490(7)
C13 C14 1.374(6)
C13 C12 1.379(6)
C54 C55 1.370(8)
C54 C53 1.372(8)
C54 C57 1.570(7)
C32 C31 1.489(6)
C51 C56 1.392(6)
C51 C52 1.399(7)
C46 C45 1.393(7)
C3 C1 1.492(6)
C55 C56 1.397(6)
C14 C15 1.488(6)
C45 C44 1.367(7)
C42 C43 1.390(6)
C11 C12 1.507(6)
C52 C53 1.401(7)
C2 C1 1.299(6)
C2 C4 1.500(7)
C43 C44 1.371(7)
C44 C47 1.532(7)
